data_1528679
loop_
_publ_author_name
'Lazic, B.'
'Kahlenberg, V.'
'Konzett, J.'
'Kaindl, R.'

_publ_section_title
;
 On the polymorphism of Ca Al2 O4 - structural investigations of two high
 pressure modifications
;
_journal_name_full 'Solid State Sciences'
_journal_page_first 589
_journal_page_last 597
_journal_volume 8
_journal_year 2006
_chemical_formula_sum 'Al2 Ca O4'
_chemical_name_systematic 'Ca Al2 O4'
_space_group_IT_number 11
_symmetry_space_group_name_Hall '-P 2yb'
_symmetry_space_group_name_H-M 'P 1 21/m 1'
_cell_angle_alpha 90
_cell_angle_beta 101.36
_cell_angle_gamma 90
_cell_formula_units_Z 2
_cell_length_a 5.556
_cell_length_b 3.7627
_cell_length_c 7.056
_cell_volume 144.620
_citation_journal_id_ASTM SSSCFJ
_cod_data_source_file Lazic_SSSCFJ_2006_1140.cif
_cod_data_source_block Al2Ca1O4
_cod_original_cell_volume 144.6198
_cod_original_formula_sum 'Al2 Ca1 O4'
_cod_database_code 1528679

loop_
_symmetry_equiv_pos_as_xyz
x,y,z
-x,y+1/2,-z
-x,-y,-z
x,-y-1/2,z

loop_
_atom_site_label
_atom_site_type_symbol
_atom_site_fract_x
_atom_site_fract_y
_atom_site_fract_z
_atom_site_occupancy
_atom_site_U_iso_or_equiv
O3 O-2 0.6377 0.25 0.0746 1 0.0
O4 O-2 0.1361 0.25 0.0713 1 0.0
Al2 Al+3 0.3434 0.25 0.8882 1 0.0
Ca1 Ca+2 0.7309 0.25 0.4273 1 0.0
O2 O-2 0.5472 0.25 0.6968 1 0.0
O1 O-2 0.0612 0.25 0.6934 1 0.0
Al1 Al+3 0.8454 0.25 0.871 1 0.0
